data_4107381
loop_
_publ_author_name
'Keitaro Umezawa'
'Yuki Nakamura'
'Hiroshi Makino'
'Daniel Citterio'
'Koji Suzuki'

_publ_contact_author_address
;
Department of Applied Chemistry
Faculty of Science and Technology
Keio University
3-14-1 Hiyoshi Kohoku-ku
Yokohama 223-8522
Japan
;
_publ_contact_author_email ' Suzuki@applc.keio.ac.jp '
_publ_contact_author_fax ' (81)45 566 1566 '
_publ_contact_author_name ' Prof. Koji Suzuki '
_publ_contact_author_phone ' (81)45 566 1568 '
_publ_section_title
;
 Bright, Color-Tunable Fluorescent Dyes in the Visible-Near-Infrared
 Region
;
_journal_name_full 'Journal of the American Chemical Society'
_journal_page_first 1550
_journal_page_last 1551
_journal_paper_doi 10.1021/ja077756j
_journal_volume 130
_journal_year 2008
_chemical_formula_moiety 'C28 H18 B F5 N2 O4 '
_chemical_formula_sum 'C28 H18 B F5 N2 O4'
_chemical_formula_weight 552.26
_space_group_IT_number 2
_symmetry_cell_setting triclinic
_symmetry_Int_Tables_number 2
_symmetry_space_group_name_Hall '-P 1'
_symmetry_space_group_name_H-M 'P -1'
_audit_creation_date 'Fri Aug  3 19:41:35 2007'
_audit_creation_method 'by teXsan'
_cell_angle_alpha 92.00(3)
_cell_angle_beta 106.85(3)
_cell_angle_gamma 92.01(2)
_cell_formula_units_Z 2
_cell_length_a 9.644(3)
_cell_length_b 13.419(4)
_cell_length_c 9.634(4)
_cell_measurement_reflns_used 25
_cell_measurement_temperature 298.2
_cell_measurement_theta_max 17.2
_cell_measurement_theta_min 15.4
_cell_volume 1191.2(7)
_computing_cell_refinement WinAFC
_computing_data_collection WinAFC
_computing_data_reduction 'teXsan Ver. 1.11'
_computing_publication_material 'teXsan Ver. 1.11'
_computing_structure_refinement SHELXL97
_computing_structure_solution SHELXS97
_diffrn_measurement_device_type 'Rigaku AFC7R'
_diffrn_measurement_method \w-2\q
_diffrn_radiation_type 'Mo K\a'
_diffrn_radiation_wavelength 0.71073
_diffrn_reflns_av_R_equivalents 0.189
_diffrn_reflns_limit_h_max 12
_diffrn_reflns_limit_h_min -12
_diffrn_reflns_limit_k_max 17
_diffrn_reflns_limit_k_min -17
_diffrn_reflns_limit_l_max 12
_diffrn_reflns_limit_l_min 0
_diffrn_reflns_number 6612
_diffrn_reflns_theta_max 27.50
_diffrn_reflns_theta_min 2.5
_diffrn_standards_decay_% 0
_diffrn_standards_interval_count 150
_diffrn_standards_number 3
_exptl_absorpt_coefficient_mu 0.129
_exptl_absorpt_correction_T_max 1.000
_exptl_absorpt_correction_T_min 0.728
_exptl_absorpt_correction_type psi-scan
_exptl_absorpt_process_details '(North, Phillips & Mathews, 1968)'
_exptl_crystal_colour green
_exptl_crystal_density_diffrn 1.540
_exptl_crystal_description block
_exptl_crystal_size_max 0.3
_exptl_crystal_size_mid 0.2
_exptl_crystal_size_min 0.2
_refine_diff_density_max 1.18
_refine_diff_density_min -1.08
_refine_ls_extinction_coef 0.0327
_refine_ls_extinction_expression Fc^*^=kFc[1+0.001xFc^2^\l^3^/sin(2\q)]^-1/4^
_refine_ls_extinction_method SHELXL
_refine_ls_goodness_of_fit_ref 1.44
_refine_ls_hydrogen_treatment noref
_refine_ls_number_parameters 362
_refine_ls_number_reflns 2423
_refine_ls_R_factor_gt 0.129
_refine_ls_shift/su_max 0.001
_refine_ls_structure_factor_coef Fsqd
_refine_ls_weighting_details 'w = 1/[\s^2^(Fo^2^) + (0.2000P)^2^+0.0000P] where P=(Fo^2^+2Fc^2^)/3'
_refine_ls_weighting_scheme calc
_refine_ls_wR_factor_ref 0.436
_reflns_number_gt 2423
_reflns_number_total 5460
_reflns_threshold_expression >2.0sigma(I)
_cod_data_source_file ja077756j-file001.cif
_cod_data_source_block ColorFL_K-4
_cod_original_cell_volume 1191.2(6)
_cod_original_sg_symbol_H-M 'P -1 '
_cod_original_formula_sum 'C28 H18 B F5 N2 O4 '
_cod_database_code 4107381

loop_
_symmetry_equiv_pos_as_xyz
x,y,z
-x,-y,-z

loop_
_atom_site_label
_atom_site_type_symbol
_atom_site_fract_x
_atom_site_fract_y
_atom_site_fract_z
_atom_site_U_iso_or_equiv
_atom_site_adp_type
_atom_site_occupancy
_atom_site_calc_flag
F(1) F 0.0654(4) 0.2210(2) 0.2479(4) 0.079(1) Uani 1.00 d
F(2) F 0.2517(4) 0.2788(2) 0.4342(4) 0.076(1) Uani 1.00 d
F(3) F 0.6079(8) 0.2018(8) 0.0315(8) 0.210(4) Uani 1.00 d
F(4) F 0.554(2) 0.3280(6) -0.018(2) 0.38(1) Uani 1.00 d
F(5) F 0.4469(8) 0.228(1) -0.1194(7) 0.37(1) Uani 1.00 d
O(1) O 0.4130(4) -0.0771(3) 0.3161(4) 0.062(1) Uani 1.00 d
O(2) O 0.1841(4) 0.5769(3) 0.0872(4) 0.065(1) Uani 1.00 d
O(3) O 0.2616(5) -0.4404(3) 0.6581(5) 0.080(1) Uani 1.00 d
O(4) O -0.1588(5) 0.9388(3) 0.2376(5) 0.078(1) Uani 1.00 d
N(1) N 0.3018(5) 0.1636(3) 0.2601(5) 0.056(1) Uani 1.00 d
N(2) N 0.2392(5) 0.3353(3) 0.1981(5) 0.058(1) Uani 1.00 d
C(1) C 0.3221(6) -0.0771(4) 0.4054(6) 0.062(1) Uani 1.00 d
C(2) C 0.2568(6) 0.0112(4) 0.4081(6) 0.062(1) Uani 1.00 d
C(3) C 0.3099(6) 0.0730(4) 0.3165(6) 0.056(1) Uani 1.00 d
C(4) C 0.4028(6) 0.0162(4) 0.2612(6) 0.059(1) Uani 1.00 d
C(5) C 0.4591(6) 0.0696(4) 0.1730(6) 0.062(1) Uani 1.00 d
C(6) C 0.3937(6) 0.1645(4) 0.1689(6) 0.059(1) Uani 1.00 d
C(7) C 0.4051(6) 0.2493(4) 0.0960(6) 0.058(1) Uani 1.00 d
C(8) C 0.3305(6) 0.3356(4) 0.1051(6) 0.058(1) Uani 1.00 d
C(9) C 0.3265(7) 0.4310(4) 0.0408(6) 0.063(1) Uani 1.00 d
C(10) C 0.2376(6) 0.4831(4) 0.0958(6) 0.058(1) Uani 1.00 d
C(11) C 0.1841(6) 0.4272(4) 0.1893(6) 0.057(1) Uani 1.00 d
C(12) C 0.0918(6) 0.4889(4) 0.2426(6) 0.061(1) Uani 1.00 d
C(13) C 0.0958(6) 0.5769(4) 0.1792(6) 0.059(1) Uani 1.00 d
C(14) C 0.3115(6) -0.1714(4) 0.4721(6) 0.059(1) Uani 1.00 d
C(15) C 0.2147(6) -0.1846(4) 0.5548(6) 0.061(1) Uani 1.00 d
C(16) C 0.2006(7) -0.2729(4) 0.6132(7) 0.067(1) Uani 1.00 d
C(17) C 0.2836(6) -0.3539(4) 0.5965(6) 0.062(1) Uani 1.00 d
C(18) C 0.3812(7) -0.3401(4) 0.5156(7) 0.070(2) Uani 1.00 d
C(19) C 0.3946(7) -0.2501(4) 0.4558(7) 0.068(2) Uani 1.00 d
C(20) C 0.0281(6) 0.6713(4) 0.1893(6) 0.058(1) Uani 1.00 d
C(21) C 0.0456(7) 0.7488(4) 0.1080(7) 0.068(2) Uani 1.00 d
C(22) C -0.0154(8) 0.8412(4) 0.1194(7) 0.072(2) Uani 1.00 d
C(23) C -0.0943(7) 0.8527(4) 0.2161(7) 0.064(1) Uani 1.00 d
C(24) C -0.1147(7) 0.7750(4) 0.2997(7) 0.071(2) Uani 1.00 d
C(25) C -0.0534(7) 0.6847(4) 0.2862(6) 0.063(1) Uani 1.00 d
C(26) C 0.3475(7) -0.5214(4) 0.6437(7) 0.075(2) Uani 1.00 d
C(27) C -0.1420(8) 1.0201(4) 0.1509(8) 0.080(2) Uani 1.00 d
C(28) C 0.5023(7) 0.2498(4) -0.0001(6) 0.062(1) Uani 1.00 d
B(1) B 0.2091(7) 0.2496(4) 0.2890(7) 0.055(1) Uani 1.00 d
H(2) H 0.1893 0.0288 0.4594 0.0739 Uiso 1.00 calc
H(5) H 0.5276 0.0486 0.1247 0.0738 Uiso 1.00 calc
H(9) H 0.3783 0.4529 -0.0252 0.0770 Uiso 1.00 calc
H(12) H 0.0388 0.4712 0.3085 0.0752 Uiso 1.00 calc
H(15) H 0.1558 -0.1305 0.5680 0.0719 Uiso 1.00 calc
H(16) H 0.1326 -0.2811 0.6692 0.0798 Uiso 1.00 calc
H(18) H 0.4394 -0.3946 0.4998 0.0833 Uiso 1.00 calc
H(19) H 0.4627 -0.2408 0.4015 0.0817 Uiso 1.00 calc
H(21) H 0.1006 0.7396 0.0408 0.0828 Uiso 1.00 calc
H(22) H -0.0034 0.8942 0.0581 0.0843 Uiso 1.00 calc
H(24) H -0.1720 0.7845 0.3666 0.0839 Uiso 1.00 calc
H(25) H -0.0670 0.6308 0.3448 0.0752 Uiso 1.00 calc
H(26A) H 0.3237 -0.5784 0.6907 0.0901 Uiso 1.00 calc
H(26B) H 0.3318 -0.5407 0.5427 0.0901 Uiso 1.00 calc
H(26C) H 0.4487 -0.5041 0.6849 0.0901 Uiso 1.00 calc
H(27A) H -0.0410 1.0396 0.1694 0.0971 Uiso 1.00 calc
H(27B) H -0.1803 1.0016 0.0496 0.0971 Uiso 1.00 calc
H(27C) H -0.1909 1.0767 0.1718 0.0971 Uiso 1.00 calc

loop_
_atom_site_aniso_label
_atom_site_aniso_U_11
_atom_site_aniso_U_22
_atom_site_aniso_U_33
_atom_site_aniso_U_12
_atom_site_aniso_U_13
_atom_site_aniso_U_23
F(1) 0.068(2) 0.059(2) 0.119(3) 0.008(2) 0.039(2) 0.008(2)
F(2) 0.109(3) 0.060(2) 0.069(2) 0.020(2) 0.039(2) 0.005(2)
F(3) 0.149(5) 0.35(1) 0.206(7) 0.150(7) 0.129(5) 0.164(7)
F(4) 0.55(2) 0.111(5) 0.75(3) 0.105(8) 0.59(2) 0.106(10)
F(5) 0.098(5) 0.95(4) 0.077(4) 0.03(1) 0.043(3) -0.065(10)
O(1) 0.070(2) 0.048(2) 0.075(2) 0.016(2) 0.027(2) 0.005(2)
O(2) 0.076(2) 0.048(2) 0.075(2) 0.014(2) 0.027(2) 0.007(2)
O(3) 0.094(3) 0.055(2) 0.100(3) 0.017(2) 0.040(3) 0.010(2)
O(4) 0.093(3) 0.058(2) 0.091(3) 0.026(2) 0.036(2) 0.008(2)
N(1) 0.065(3) 0.043(2) 0.066(3) 0.011(2) 0.027(2) 0.003(2)
N(2) 0.062(3) 0.045(2) 0.071(3) 0.008(2) 0.024(2) 0.002(2)
C(1) 0.063(3) 0.056(3) 0.066(3) 0.015(2) 0.015(3) -0.003(2)
C(2) 0.070(3) 0.047(3) 0.072(3) 0.013(2) 0.024(3) 0.001(2)
C(3) 0.057(3) 0.046(3) 0.065(3) 0.012(2) 0.018(2) -0.001(2)
C(4) 0.063(3) 0.051(3) 0.064(3) 0.017(2) 0.017(3) 0.000(2)
C(5) 0.067(3) 0.055(3) 0.067(3) 0.012(2) 0.026(3) 0.000(2)
C(6) 0.057(3) 0.055(3) 0.062(3) 0.011(2) 0.015(2) -0.002(2)
C(7) 0.056(3) 0.054(3) 0.063(3) 0.006(2) 0.015(2) 0.001(2)
C(8) 0.059(3) 0.051(3) 0.065(3) 0.005(2) 0.022(2) -0.001(2)
C(9) 0.070(3) 0.060(3) 0.062(3) 0.002(3) 0.023(3) 0.002(2)
C(10) 0.064(3) 0.045(2) 0.064(3) 0.012(2) 0.013(3) 0.004(2)
C(11) 0.057(3) 0.046(3) 0.066(3) 0.012(2) 0.015(2) 0.006(2)
C(12) 0.066(3) 0.051(3) 0.069(3) 0.012(2) 0.021(3) 0.006(2)
C(13) 0.065(3) 0.050(3) 0.061(3) 0.012(2) 0.016(2) 0.002(2)
C(14) 0.060(3) 0.047(3) 0.065(3) 0.012(2) 0.009(2) 0.000(2)
C(15) 0.064(3) 0.048(3) 0.074(3) 0.016(2) 0.023(3) -0.002(2)
C(16) 0.071(4) 0.054(3) 0.077(4) 0.009(3) 0.023(3) -0.001(3)
C(17) 0.069(3) 0.045(3) 0.070(3) 0.011(2) 0.016(3) 0.006(2)
C(18) 0.076(4) 0.050(3) 0.092(4) 0.018(3) 0.032(3) 0.005(3)
C(19) 0.064(3) 0.062(3) 0.085(4) 0.018(3) 0.029(3) 0.007(3)
C(20) 0.056(3) 0.053(3) 0.060(3) 0.012(2) 0.008(2) 0.006(2)
C(21) 0.079(4) 0.057(3) 0.074(4) 0.017(3) 0.027(3) 0.008(3)
C(22) 0.099(5) 0.044(3) 0.082(4) 0.017(3) 0.039(3) 0.013(3)
C(23) 0.072(3) 0.044(3) 0.077(3) 0.011(2) 0.022(3) -0.002(2)
C(24) 0.080(4) 0.061(3) 0.074(4) 0.011(3) 0.026(3) 0.002(3)
C(25) 0.073(3) 0.049(3) 0.068(3) 0.008(2) 0.019(3) 0.015(2)
C(26) 0.084(4) 0.048(3) 0.087(4) 0.017(3) 0.015(3) 0.009(3)
C(27) 0.098(5) 0.045(3) 0.092(4) 0.019(3) 0.019(4) 0.011(3)
C(28) 0.074(4) 0.053(3) 0.066(3) 0.015(3) 0.029(3) 0.009(2)
B(1) 0.064(3) 0.039(3) 0.067(4) 0.005(2) 0.025(3) -0.002(2)

loop_
_atom_type_symbol
_atom_type_description
_atom_type_scat_dispersion_real
_atom_type_scat_dispersion_imag
_atom_type_scat_source
C C 0.003 0.002
;International Tables for Crystallography
(1992, Vol. C)
;
H H 0.000 0.000
;International Tables for Crystallography
(1992, Vol. C)
;
B B 0.001 0.001
;International Tables for Crystallography
(1992, Vol. C)
;
F F 0.017 0.010
;International Tables for Crystallography
(1992, Vol. C)
;
N N 0.006 0.003
;International Tables for Crystallography
(1992, Vol. C)
;
O O 0.011 0.006
;International Tables for Crystallography
(1992, Vol. C)
;

loop_
_geom_bond_atom_site_label_1
_geom_bond_atom_site_label_2
_geom_bond_distance
F1 B1 1.363(1)
F2 B1 1.377(1)
F3 C28 1.193(10)
F4 C28 1.185(13)
F5 C28 1.141(9)
O1 C1 1.395(8)
O1 C4 1.372(6)
O2 C10 1.374(6)
O2 C13 1.395(8)
O3 C17 1.360(7)
O3 C26 1.417(8)
O4 C23 1.370(7)
O4 C27 1.429(8)
N1 C3 1.345(7)
N1 C6 1.417(8)
N1 B1 1.550(8)
N2 C8 1.427(8)
N2 C11 1.356(6)
N2 B1 1.538(8)
C1 C2 1.365(8)
C1 C14 1.452(8)
C2 C3 1.418(9)
C2 H2 0.96
C3 C4 1.401(9)
C4 C5 1.347(9)
C5 C6 1.438(8)
C5 H5 0.96
C6 C7 1.376(8)
C7 C8 1.398(8)
C7 C28 1.496(10)
C8 C9 1.438(8)
C9 C10 1.336(9)
C9 H9 0.96
C10 C11 1.390(8)
C11 C12 1.425(9)
C12 C13 1.353(8)
C12 H12 0.96
C13 C20 1.458(8)
C14 C15 1.403(9)
C14 C19 1.379(8)
C15 C16 1.349(8)
C15 H15 0.96
C16 C17 1.404(8)
C16 H16 0.97
C17 C18 1.396(10)
C18 H18 0.97
C19 C18 1.375(9)
C19 H19 0.96
C20 C21 1.359(8)
C20 C25 1.394(9)
C21 C22 1.405(9)
C21 H21 0.96
C22 C23 1.371(11)
C22 H22 0.97
C23 C24 1.381(9)
C24 C25 1.386(8)
C24 H24 0.97
C25 H25 0.96
C26 H26A 0.96
C26 H26B 0.96
C26 H26C 0.96
C27 H27A 0.96
C27 H27B 0.96
C27 H27C 0.95
